data_4037449
loop_
_publ_author_name
'Obydennov, Dmitrii L.'
'Pan'kina, Ekaterina O.'
'Sosnovskikh, Vyacheslav Y.'

_publ_section_title
;
 Synthesis of Diketohexenoic Acid Derivatives by Alkenylation of Indoles
 and Pyrroles with 4-Pyrones.
;
_journal_issue 24
_journal_name_full 'The Journal of organic chemistry'
_journal_page_first 12532
_journal_page_last 12539
_journal_paper_doi 10.1021/acs.joc.6b02364
_journal_volume 81
_journal_year 2016
_chemical_formula_moiety 'C20 H21 N O6'
_chemical_formula_sum 'C20 H21 N O6'
_chemical_formula_weight 371.39
_space_group_crystal_system triclinic
_space_group_IT_number 2
_space_group_name_Hall '-P 1'
_space_group_name_H-M_alt 'P -1'
_atom_sites_solution_primary direct
_audit_creation_date 2014-06-03
_audit_creation_method
;
  Olex2 1.2-ac2
  (compiled 2012.03.27 svn.r2268, GUI svn.r4156)
;
_cell_angle_alpha 77.479(5)
_cell_angle_beta 82.454(5)
_cell_angle_gamma 62.810(6)
_cell_formula_units_Z 2
_cell_length_a 9.2790(6)
_cell_length_b 9.4625(5)
_cell_length_c 12.2999(8)
_cell_measurement_reflns_used 2468
_cell_measurement_temperature 295(2)
_cell_measurement_theta_max 28.9140
_cell_measurement_theta_min 2.4830
_cell_volume 937.13(11)
_computing_cell_refinement
;
CrysAlisPro, Agilent Technologies,
Version 1.171.36.28 (release 01-02-2013 CrysAlis171 .NET)
(compiled Feb  1 2013,16:14:44)
;
_computing_data_collection
;
CrysAlisPro, Agilent Technologies,
Version 1.171.36.28 (release 01-02-2013 CrysAlis171 .NET)
(compiled Feb  1 2013,16:14:44)
;
_computing_data_reduction
;
CrysAlisPro, Agilent Technologies,
Version 1.171.36.28 (release 01-02-2013 CrysAlis171 .NET)
(compiled Feb  1 2013,16:14:44)
;
_computing_molecular_graphics
;
O. V. Dolomanov, L. J. Bourhis, R. J. Gildea, J. A. K. Howard and H. Puschmann,
OLEX2: a complete structure solution, refinement and analysis program.
J. Appl. Cryst. (2009). 42, 339-341.
;
_computing_publication_material
;
O. V. Dolomanov, L. J. Bourhis, R. J. Gildea, J. A. K. Howard and H. Puschmann,
OLEX2: a complete structure solution, refinement and analysis program.
J. Appl. Cryst. (2009). 42, 339-341.
;
_computing_structure_refinement
;
olex2.refine (L.J. Bourhis, O.V. Dolomanov, R.J. Gildea, J.A.K. Howard,
H. Puschmann, in preparation, 2011)
;
_computing_structure_solution
;
SHELXS, G.M. Sheldrick, Acta Cryst.
(2008). A64, 112-122
;
_diffrn_ambient_temperature 295(2)
_diffrn_detector_area_resol_mean 15.9555
_diffrn_measured_fraction_theta_full 0.9998
_diffrn_measured_fraction_theta_max 0.8698
_diffrn_measurement_details
;
#__ type_ start__ end____ width___ exp.time_
  1 omega   11.00   43.00   1.0000   71.6200
omega____ theta____ kappa____ phi______ frames
    -      -20.6362   38.0000  -30.0000 32

#__ type_ start__ end____ width___ exp.time_
  2 omega  -22.00   17.00   1.0000   71.6200
omega____ theta____ kappa____ phi______ frames
    -      -20.6362  -99.0000   90.0000 39

#__ type_ start__ end____ width___ exp.time_
  3 omega  -28.00   36.00   1.0000   71.6200
omega____ theta____ kappa____ phi______ frames
    -       23.1362  -57.0000  -30.0000 64

#__ type_ start__ end____ width___ exp.time_
  4 omega   -1.00   96.00   1.0000   71.6200
omega____ theta____ kappa____ phi______ frames
    -       23.1362   38.0000  120.0000 97

#__ type_ start__ end____ width___ exp.time_
  5 omega    4.00   90.00   1.0000   71.6200
omega____ theta____ kappa____ phi______ frames
    -       23.1362   57.0000 -150.0000 86

#__ type_ start__ end____ width___ exp.time_
  6 omega  -21.00   65.00   1.0000   71.6200
omega____ theta____ kappa____ phi______ frames
    -       23.1362  -99.0000  -60.0000 86
;
_diffrn_measurement_device_type 'Xcalibur, Eos'
_diffrn_measurement_method '\w scans'
_diffrn_orient_matrix_UB_11 0.0363190000
_diffrn_orient_matrix_UB_12 0.0062254000
_diffrn_orient_matrix_UB_13 0.0448955000
_diffrn_orient_matrix_UB_21 -0.0765262000
_diffrn_orient_matrix_UB_22 0.0577579000
_diffrn_orient_matrix_UB_23 0.0170977000
_diffrn_orient_matrix_UB_31 -0.0148356000
_diffrn_orient_matrix_UB_32 -0.0629180000
_diffrn_orient_matrix_UB_33 0.0344439000
_diffrn_radiation_monochromator graphite
_diffrn_radiation_type 'Mo K\a'
_diffrn_radiation_wavelength 0.7107
_diffrn_reflns_av_R_equivalents 0.0407
_diffrn_reflns_av_unetI/netI 0.0583
_diffrn_reflns_limit_h_max 13
_diffrn_reflns_limit_h_min -7
_diffrn_reflns_limit_k_max 13
_diffrn_reflns_limit_k_min -13
_diffrn_reflns_limit_l_max 17
_diffrn_reflns_limit_l_min -16
_diffrn_reflns_number 8732
_diffrn_reflns_theta_full 28.2205
_diffrn_reflns_theta_max 30.7792
_diffrn_reflns_theta_min 2.46
_diffrn_source 'Enhance (Mo) X-ray Source'
_exptl_absorpt_coefficient_mu 0.098
_exptl_absorpt_correction_T_max 1.00000
_exptl_absorpt_correction_T_min 0.77135
_exptl_absorpt_correction_type multi-scan
_exptl_absorpt_process_details
;
CrysAlisPro, Agilent Technologies,
Version 1.171.36.28 (release 01-02-2013 CrysAlis171 .NET)
(compiled Feb  1 2013,16:14:44)
Empirical absorption correction using spherical harmonics,
 implemented in SCALE3 ABSPACK scaling algorithm.
;
_exptl_crystal_colour pink
_exptl_crystal_colour_primary pink
_exptl_crystal_density_diffrn 1.3160
_exptl_crystal_description block
_exptl_crystal_F_000 392.2387
_exptl_crystal_size_max 0.25
_exptl_crystal_size_mid 0.2
_exptl_crystal_size_min 0.15
_refine_diff_density_max 0.551294
_refine_diff_density_min -0.342889
_refine_diff_density_rms 0.071319
_refine_ls_d_res_high 0.694437
_refine_ls_d_res_low 8.282801
_refine_ls_goodness_of_fit_ref 1.002157
_refine_ls_hydrogen_treatment mixed
_refine_ls_matrix_type full
_refine_ls_number_constraints 18
_refine_ls_number_parameters 278
_refine_ls_number_reflns 5094
_refine_ls_number_restraints 0
_refine_ls_restrained_S_all 1.002157
_refine_ls_R_factor_all 0.102444
_refine_ls_R_factor_gt 0.060130
_refine_ls_shift/su_max 0.0003
_refine_ls_shift/su_mean 0.0000
_refine_ls_structure_factor_coef Fsqd
_refine_ls_weighting_details 'w=1/[\s^2^(Fo^2^)+(0.0867P)^2^+0.0982P] where P=(Fo^2^+2Fc^2^)/3'
_refine_ls_weighting_scheme calc
_refine_ls_wR_factor_ref 0.189314
_reflns_Friedel_coverage 0.0
_reflns_limit_h_max 13
_reflns_limit_h_min -13
_reflns_limit_k_max 13
_reflns_limit_k_min -12
_reflns_limit_l_max 17
_reflns_limit_l_min 0
_reflns_number_gt 3029
_reflns_number_total 5094
_reflns_threshold_expression I>=2u(I)
_cod_data_source_file jo6b02364_si_001.cif
_cod_data_source_block exp_161
_cod_original_cell_volume 937.14(11)
_cod_database_code 4037449
_chemical_oxdiff_formula C10H10N2O2
_reflns_odcompleteness_completeness 99.98
_reflns_odcompleteness_iscentric 1
_reflns_odcompleteness_theta 28.22

loop_
_space_group_symop_id
_space_group_symop_operation_xyz
1 x,y,z
2 -x,-y,-z

loop_
_atom_site_label
_atom_site_type_symbol
_atom_site_fract_x
_atom_site_fract_y
_atom_site_fract_z
_atom_site_U_iso_or_equiv
_atom_site_adp_type
_atom_site_occupancy
_atom_site_refinement_flags_posn
O5 O 0.44580(19) 0.24149(16) 0.20063(11) 0.0601(4) Uani 1.000000 .
O1 O 0.3338(2) -0.12983(18) 0.36056(12) 0.0649(4) Uani 1.000000 .
C13 C 0.4188(2) -0.0549(2) 0.31866(15) 0.0464(4) Uani 1.000000 .
C14 C 0.5376(2) -0.1132(2) 0.23267(16) 0.0464(4) Uani 1.000000 .
O4 O 0.73716(18) -0.20970(16) 0.05048(12) 0.0608(4) Uani 1.000000 .
C4 C 0.1249(2) 0.2810(2) 0.60401(15) 0.0444(4) Uani 1.000000 .
O2 O 0.4841(2) -0.33523(18) 0.23728(14) 0.0702(5) Uani 1.000000 .
C17 C 0.4855(2) 0.1796(2) 0.30660(16) 0.0486(4) Uani 1.000000 .
C15 C 0.5637(2) -0.2505(2) 0.19688(16) 0.0487(5) Uani 1.000000 .
N1 N 0.2009(2) 0.48112(19) 0.57115(14) 0.0518(4) Uani 1.000000 .
C12 C 0.3931(2) 0.0876(2) 0.36240(14) 0.0440(4) Uani 1.000000 .
C11 C 0.2932(2) 0.1261(2) 0.45218(15) 0.0455(4) Uani 1.000000 .
C16 C 0.6887(3) -0.3170(2) 0.10748(18) 0.0541(5) Uani 1.000000 .
C3 C 0.2428(2) 0.2556(2) 0.51268(15) 0.0447(4) Uani 1.000000 .
C9 C 0.1004(2) 0.4234(2) 0.63792(15) 0.0465(4) Uani 1.000000 .
C5 C 0.0377(3) 0.1984(3) 0.66062(17) 0.0554(5) Uani 1.000000 .
O3 O 0.7379(2) -0.45178(18) 0.09031(16) 0.0804(5) Uani 1.000000 .
C8 C -0.0078(3) 0.4856(3) 0.72432(18) 0.0608(5) Uani 1.000000 .
O6 O 0.5795(2) 0.1996(2) 0.35163(14) 0.0823(6) Uani 1.000000 .
C2 C 0.2846(3) 0.3817(2) 0.49774(17) 0.0514(5) Uani 1.000000 .
C6 C -0.0691(3) 0.2594(3) 0.7465(2) 0.0702(6) Uani 1.000000 .
C18 C 0.5319(3) 0.3276(3) 0.1338(2) 0.0750(7) Uani 1.000000 .
H18a H 0.4582(3) 0.4178(3) 0.0825(2) 0.0899(9) Uiso 1.000000 R
H18b H 0.5711(3) 0.3702(3) 0.1821(2) 0.0899(9) Uiso 1.000000 R
C7 C -0.0923(3) 0.4016(3) 0.7776(2) 0.0699(6) Uani 1.000000 .
C20 C 0.8583(3) -0.2622(3) -0.0383(2) 0.0726(7) Uani 1.000000 .
H20a H 0.9575(3) -0.3508(3) -0.0078(2) 0.0871(8) Uiso 1.000000 R
H20b H 0.8194(3) -0.2990(3) -0.0908(2) 0.0871(8) Uiso 1.000000 R
C10 C 0.2152(3) 0.6252(3) 0.5808(2) 0.0728(7) Uani 1.000000 .
H10a H 0.1109(5) 0.7170(5) 0.5720(15) 0.1093(10) Uiso 1.000000 G
H10b H 0.254(2) 0.6110(9) 0.6528(6) 0.1093(10) Uiso 1.000000 G
H10c H 0.2899(16) 0.6423(12) 0.5240(10) 0.1093(10) Uiso 1.000000 G
C21 C 0.8891(4) -0.1236(3) -0.0952(2) 0.0868(8) Uani 1.000000 .
H21a H 0.9676(19) -0.1550(8) -0.1553(11) 0.1301(12) Uiso 1.000000 G
H21b H 0.7899(6) -0.0360(9) -0.1241(16) 0.1301(12) Uiso 1.000000 G
H21c H 0.930(2) -0.0896(17) -0.0430(5) 0.1301(12) Uiso 1.000000 G
C19 C 0.6686(4) 0.2210(3) 0.0711(3) 0.0962(9) Uani 1.000000 .
H19a H 0.7154(17) 0.2830(5) 0.0207(13) 0.1443(14) Uiso 1.000000 G
H19b H 0.7488(12) 0.1403(16) 0.1218(3) 0.1443(14) Uiso 1.000000 G
H19c H 0.6316(6) 0.170(2) 0.0296(14) 0.1443(14) Uiso 1.000000 G
H11 H 0.246(2) 0.053(2) 0.4800(16) 0.054(5) Uiso 1.000000 .
H14 H 0.607(3) -0.060(2) 0.1975(17) 0.059(6) Uiso 1.000000 .
H2 H 0.361(3) 0.396(2) 0.4417(17) 0.057(6) Uiso 1.000000 .
H7 H -0.165(3) 0.435(3) 0.840(2) 0.085(8) Uiso 1.000000 .
H8 H -0.011(3) 0.579(3) 0.748(2) 0.084(8) Uiso 1.000000 .
H5 H 0.049(3) 0.103(3) 0.6431(18) 0.068(7) Uiso 1.000000 .
H6 H -0.129(3) 0.201(3) 0.790(2) 0.077(7) Uiso 1.000000 .
H1 H 0.401(4) -0.257(4) 0.304(3) 0.139(12) Uiso 1.000000 .

loop_
_atom_site_aniso_label
_atom_site_aniso_U_11
_atom_site_aniso_U_22
_atom_site_aniso_U_33
_atom_site_aniso_U_12
_atom_site_aniso_U_13
_atom_site_aniso_U_23
O5 0.0868(11) 0.0504(7) 0.0537(8) -0.0413(8) 0.0048(7) -0.0091(6)
O1 0.0844(11) 0.0724(9) 0.0647(9) -0.0568(9) 0.0197(8) -0.0271(7)
C13 0.0560(11) 0.0477(10) 0.0459(10) -0.0309(9) -0.0003(8) -0.0113(7)
C14 0.0517(11) 0.0413(9) 0.0529(11) -0.0248(8) 0.0026(9) -0.0144(8)
O4 0.0666(9) 0.0476(7) 0.0690(9) -0.0241(7) 0.0166(7) -0.0260(6)
C4 0.0455(10) 0.0450(9) 0.0440(10) -0.0203(8) -0.0019(8) -0.0097(7)
O2 0.0894(12) 0.0619(9) 0.0855(11) -0.0535(9) 0.0176(9) -0.0309(8)
C17 0.0563(11) 0.0438(9) 0.0534(11) -0.0266(9) 0.0084(9) -0.0195(8)
C15 0.0545(11) 0.0421(9) 0.0556(11) -0.0242(9) -0.0027(9) -0.0140(8)
N1 0.0591(10) 0.0468(8) 0.0562(10) -0.0272(8) 0.0002(8) -0.0152(7)
C12 0.0516(10) 0.0442(9) 0.0432(10) -0.0256(8) 0.0000(8) -0.0121(7)
C11 0.0513(11) 0.0452(9) 0.0448(10) -0.0252(9) 0.0000(8) -0.0097(7)
C16 0.0570(12) 0.0439(10) 0.0686(13) -0.0236(9) -0.0003(10) -0.0223(9)
C3 0.0489(10) 0.0464(9) 0.0432(10) -0.0242(8) 0.0017(8) -0.0112(7)
C9 0.0478(10) 0.0452(9) 0.0453(10) -0.0175(8) -0.0034(8) -0.0118(7)
C5 0.0619(13) 0.0576(12) 0.0547(12) -0.0342(11) 0.0060(10) -0.0126(9)
O3 0.0849(12) 0.0527(8) 0.1154(14) -0.0337(8) 0.0206(10) -0.0452(9)
C8 0.0649(14) 0.0572(12) 0.0559(13) -0.0191(11) 0.0019(10) -0.0219(10)
O6 0.0937(13) 0.1141(14) 0.0757(11) -0.0780(12) -0.0027(10) -0.0148(9)
C2 0.0556(12) 0.0516(10) 0.0525(11) -0.0285(10) 0.0054(9) -0.0133(8)
C6 0.0693(15) 0.0822(16) 0.0635(14) -0.0426(14) 0.0148(12) -0.0109(12)
C18 0.105(2) 0.0582(13) 0.0718(15) -0.0510(14) 0.0242(14) -0.0141(11)
C7 0.0649(15) 0.0747(15) 0.0598(14) -0.0226(13) 0.0170(12) -0.0225(11)
C20 0.0706(15) 0.0732(14) 0.0785(16) -0.0309(13) 0.0220(12) -0.0395(12)
C10 0.0927(18) 0.0529(12) 0.0885(17) -0.0418(13) -0.0043(14) -0.0207(11)
C21 0.0813(18) 0.0893(18) 0.0899(19) -0.0425(16) 0.0242(15) -0.0217(15)
C19 0.087(2) 0.0836(18) 0.119(2) -0.0446(17) 0.0386(17) -0.0294(16)

loop_
_atom_type_symbol
_atom_type_scat_dispersion_real
_atom_type_scat_dispersion_imag
_atom_type_scat_source
_atom_type_scat_dispersion_source
H 0.00000 0.00000 'International Tables Volume C Table 6.1.1.4 (pp. 500-502)' 'Henke, Gullikson and Davis, At. Data and Nucl. Data Tables, 1993, 54, 2'
C 0.00347 0.00161 'International Tables Volume C Table 6.1.1.4 (pp. 500-502)' 'Henke, Gullikson and Davis, At. Data and Nucl. Data Tables, 1993, 54, 2'
O 0.01158 0.00611 'International Tables Volume C Table 6.1.1.4 (pp. 500-502)' 'Henke, Gullikson and Davis, At. Data and Nucl. Data Tables, 1993, 54, 2'
N 0.00653 0.00323 'International Tables Volume C Table 6.1.1.4 (pp. 500-502)' 'Henke, Gullikson and Davis, At. Data and Nucl. Data Tables, 1993, 54, 2'

loop_
_geom_angle_atom_site_label_1
_geom_angle_atom_site_label_2
_geom_angle_atom_site_label_3
_geom_angle
C18 O5 C17 117.68(17)
H1 O1 C13 100.5(14)
C14 C13 O1 119.45(16)
C12 C13 O1 118.78(17)
C12 C13 C14 121.76(16)
C15 C14 C13 120.42(17)
H14 C14 C13 122.7(12)
H14 C14 C15 116.9(13)
C20 O4 C16 116.40(15)
C9 C4 C3 107.22(16)
C5 C4 C3 134.55(18)
C5 C4 C9 118.23(19)
H1 O2 C15 98.3(16)
C12 C17 O5 111.35(16)
O6 C17 O5 123.99(18)
O6 C17 C12 124.62(18)
O2 C15 C14 123.59(19)
C16 C15 C14 122.11(17)
C16 C15 O2 114.30(15)
C2 N1 C9 109.14(16)
C10 N1 C9 124.95(19)
C10 N1 C2 125.90(19)
C17 C12 C13 117.63(16)
C11 C12 C13 119.18(16)
C11 C12 C17 123.14(15)
C3 C11 C12 132.38(17)
H11 C11 C12 113.1(12)
H11 C11 C3 114.5(12)
C15 C16 O4 112.07(15)
O3 C16 O4 124.5(2)
O3 C16 C15 123.4(2)
C11 C3 C4 123.56(16)
C2 C3 C4 105.50(17)
C2 C3 C11 130.89(19)
N1 C9 C4 107.45(17)
C8 C9 C4 122.87(19)
C8 C9 N1 129.67(18)
C6 C5 C4 119.0(2)
H5 C5 C4 122.8(15)
H5 C5 C6 118.2(15)
C7 C8 C9 117.2(2)
H8 C8 C9 118.4(16)
H8 C8 C7 124.1(16)
C3 C2 N1 110.67(18)
H2 C2 N1 125.3(13)
H2 C2 C3 124.1(13)
C7 C6 C5 121.6(2)
H6 C6 C5 120.6(15)
H6 C6 C7 117.8(15)
H18a C18 O5 109.47(13)
H18b C18 O5 109.47(12)
H18b C18 H18a 108.1
C19 C18 O5 110.85(18)
C19 C18 H18a 109.47(16)
C19 C18 H18b 109.47(17)
C6 C7 C8 121.1(2)
H7 C7 C8 121.5(15)
H7 C7 C6 117.4(15)
H20a C20 O4 110.10(12)
H20b C20 O4 110.10(11)
H20b C20 H20a 108.4
C21 C20 O4 108.01(19)
C21 C20 H20a 110.10(16)
C21 C20 H20b 110.10(16)
H10a C10 N1 109.5
H10b C10 N1 109.5
H10b C10 H10a 109.5
H10c C10 N1 109.5
H10c C10 H10a 109.5
H10c C10 H10b 109.5
H21a C21 C20 109.5
H21b C21 C20 109.5
H21b C21 H21a 109.5
H21c C21 C20 109.5
H21c C21 H21a 109.5
H21c C21 H21b 109.5
H19a C19 C18 109.5
H19b C19 C18 109.5
H19b C19 H19a 109.5
H19c C19 C18 109.5
H19c C19 H19a 109.5
H19c C19 H19b 109.5
O2 H1 O1 158(3)

loop_
_geom_bond_atom_site_label_1
_geom_bond_atom_site_label_2
_geom_bond_distance
O5 C17 1.332(2)
O5 C18 1.452(2)
O1 C13 1.279(2)
O1 H1 1.37(4)
C13 C14 1.425(3)
C13 C12 1.466(2)
C14 C15 1.369(2)
C14 H14 0.99(2)
O4 C16 1.322(2)
O4 C20 1.451(3)
C4 C3 1.439(3)
C4 C9 1.407(3)
C4 C5 1.395(3)
O2 C15 1.306(2)
O2 H1 1.18(4)
C17 C12 1.494(2)
C17 O6 1.195(2)
C15 C16 1.499(3)
N1 C9 1.382(2)
N1 C2 1.349(3)
N1 C10 1.459(2)
C12 C11 1.345(3)
C11 C3 1.433(3)
C11 H11 0.961(19)
C16 O3 1.200(2)
C3 C2 1.385(3)
C9 C8 1.391(3)
C5 C6 1.377(3)
C5 H5 0.93(2)
C8 C7 1.373(3)
C8 H8 0.98(3)
C2 H2 0.96(2)
C6 C7 1.393(4)
C6 H6 0.99(2)
C18 H18a 0.9700
C18 H18b 0.9700
C18 C19 1.461(4)
C7 H7 0.96(3)
C20 H20a 0.9700
C20 H20b 0.9700
C20 C21 1.478(3)
C10 H10a 0.9600
C10 H10b 0.9600
C10 H10c 0.9600
C21 H21a 0.9600
C21 H21b 0.9600
C21 H21c 0.9600
C19 H19a 0.9600
C19 H19b 0.9600
C19 H19c 0.9600
